data_7113481
loop_
_publ_author_name
'Ohkoshi, Shin-ichi'
'Arimoto, Yoichi'
'Hozumi, Toshiya'
'Seino, Hidetake'
'Mizobe, Yasushi'
'Hashimoto, Kazuhito'

_publ_section_title
;
 Two-dimensional metamagnet composed of cyano-bridged Cu^II^--WV bimetallic
 assembly
;
_journal_coden_ASTM CHCOFS
_journal_issue 22
_journal_name_full
;
 Chemical Communications (Cambridge, United Kingdom)
;
_journal_page_first 2772
_journal_page_last 2773
_journal_paper_doi 10.1039/b310456g
_journal_year 2003
_chemical_formula_moiety
;
[{Cu(L)2(H2O)}2{Cu(L)2(H2O)2}{W(CN)8}2]_(L=3-cyanopyridine)
;
_chemical_formula_sum 'C52 H32 Cu3 N28 O4 W2'
_chemical_formula_weight 1671.34
_space_group_IT_number 2
_symmetry_cell_setting triclinic
_symmetry_Int_Tables_number 2
_symmetry_space_group_name_Hall '-P 1'
_symmetry_space_group_name_H-M 'P -1'
_cell_angle_alpha 78.73(2)
_cell_angle_beta 86.69(2)
_cell_angle_gamma 86.98(1)
_cell_formula_units_Z 1
_cell_length_a 10.103(1)
_cell_length_b 12.361(2)
_cell_length_c 12.700(4)
_cell_measurement_reflns_used 25
_cell_measurement_temperature 298.1
_cell_measurement_theta_max 17.8
_cell_measurement_theta_min 15.1
_cell_volume 1551.4(6)
_computing_cell_refinement WinAFC
_computing_data_collection WinAFC
_computing_data_reduction CrystalStructure
_computing_publication_material 'CrystalStructure Ver. 3.00'
_computing_structure_refinement CRYSTALS
_computing_structure_solution SHELXS97
_diffrn_measured_fraction_theta_full 0.9976
_diffrn_measured_fraction_theta_max 0.9976
_diffrn_measurement_device_type 'Rigaku AFC7R'
_diffrn_measurement_method \w-2\q
_diffrn_radiation_type 'Mo K\a'
_diffrn_radiation_wavelength 0.7107
_diffrn_reflns_av_R_equivalents 0.020
_diffrn_reflns_limit_h_max 13
_diffrn_reflns_limit_h_min -13
_diffrn_reflns_limit_k_max 16
_diffrn_reflns_limit_k_min -15
_diffrn_reflns_limit_l_max 16
_diffrn_reflns_limit_l_min 0
_diffrn_reflns_number 7452
_diffrn_reflns_theta_full 27.51
_diffrn_reflns_theta_max 27.51
_diffrn_standards_decay_% -9.74
_diffrn_standards_interval_count 150
_diffrn_standards_number 3
_exptl_absorpt_coefficient_mu 4.777
_exptl_absorpt_correction_T_max 0.488
_exptl_absorpt_correction_T_min 0.229
_exptl_absorpt_correction_type
;
\y scans (North,Phillips & Matthews, 1968)
;
_exptl_absorpt_process_details '(North, Phillips & Mathews, 1968)'
_exptl_crystal_colour green
_exptl_crystal_density_diffrn 1.789
_exptl_crystal_density_method 'not measured'
_exptl_crystal_description prismatic
_exptl_crystal_F_000 807.00
_exptl_crystal_size_max 0.40
_exptl_crystal_size_mid 0.40
_exptl_crystal_size_min 0.15
_refine_diff_density_max 1.85
_refine_diff_density_min -2.70
_refine_ls_extinction_coef 108.3(8)
_refine_ls_extinction_method 'Larson (1970) Crystallographic Computing eq. 22'
_refine_ls_goodness_of_fit_ref 1.013
_refine_ls_number_parameters 464
_refine_ls_number_reflns 6504
_refine_ls_R_factor_gt 0.0300
_refine_ls_shift/su_max 0.0040
_refine_ls_structure_factor_coef Fsqd
_refine_ls_weighting_details 'w = 1/[0.0012Fo^2^ + 1.0000\s^2^(Fo) + 0.0000]/(4Fo^2^)'
_refine_ls_weighting_scheme calc
_refine_ls_wR_factor_ref 0.0840
_reflns_number_gt 6504
_reflns_number_total 7131
_reflns_threshold_expression F^2^>2.0\s(F^2^)
_cod_duplicate_entry 7104906
_cod_data_source_file b310456g.txt
_cod_data_source_block '[{Cu(L)2(H2O)}2{Cu(L)2(H2O)2}{W(CN)8}2]_(L=3-cyanopyridine)'
_cod_original_cell_volume 1551.3(6)
_cod_original_sg_symbol_H-M 'P -1       '
_cod_original_formula_sum 'C52 H32 Cu3 N28 O4 W2 '
_cod_database_code 7113481

loop_
_symmetry_equiv_pos_as_xyz
x,y,z
-x,-y,-z

loop_
_atom_site_label
_atom_site_type_symbol
_atom_site_fract_x
_atom_site_fract_y
_atom_site_fract_z
_atom_site_U_iso_or_equiv
_atom_site_adp_type
_atom_site_occupancy
_atom_site_symmetry_multiplicity
_atom_site_calc_flag
_atom_site_refinement_flags
W1 W 0.25943(1) 0.21532(1) 0.30609(1) 0.01801(5) Uani 1.00 1 d .
Cu1 Cu 0.5000 0.5000 0.0000 0.0265(2) Uani 1.00 1 d .
Cu2 Cu 0.76790(4) 0.11065(4) 0.34695(4) 0.0217(1) Uani 1.00 1 d .
O1 O 0.6602(4) 0.3486(3) -0.0037(4) 0.050(1) Uani 1.00 1 d .
O2 O 0.7804(5) 0.3074(4) 0.2252(4) 0.063(1) Uani 1.00 1 d .
N1 N 0.4100(4) 0.4000(3) 0.1209(3) 0.0332(9) Uani 1.00 1 d .
N2 N 0.5756(3) 0.1444(3) 0.3393(3) 0.0296(9) Uani 1.00 1 d .
N3 N -0.0342(3) 0.1058(3) 0.3413(3) 0.0253(8) Uani 1.00 1 d .
N4 N 0.2481(4) 0.0573(3) 0.5478(3) 0.0324(9) Uani 1.00 1 d .
N5 N 0.3276(5) -0.0311(4) 0.2477(4) 0.052(1) Uani 1.00 1 d .
N6 N 0.1315(5) 0.2324(5) 0.0699(4) 0.058(1) Uani 1.00 1 d .
N7 N 0.0258(5) 0.4073(4) 0.3204(6) 0.074(2) Uani 1.00 1 d .
N8 N 0.3799(5) 0.3814(4) 0.4481(4) 0.052(1) Uani 1.00 1 d .
N9 N 0.6170(3) 0.5497(3) 0.1069(3) 0.0291(9) Uani 1.00 1 d .
N10 N 1.0788(5) 0.6111(5) 0.1054(5) 0.068(2) Uani 1.00 1 d .
N11 N 0.7748(3) 0.1959(3) 0.4691(3) 0.0290(9) Uani 1.00 1 d .
N12 N 1.0360(6) 0.1571(5) 0.7762(4) 0.066(2) Uani 1.00 1 d .
N13 N 0.7666(3) 0.0585(3) 0.2057(3) 0.0267(8) Uani 1.00 1 d .
N14 N 0.5089(6) -0.1831(5) 0.0576(6) 0.073(2) Uani 1.00 1 d .
C1 C 0.3605(4) 0.3373(3) 0.1871(3) 0.0268(9) Uani 1.00 1 d .
C2 C 0.4664(4) 0.1696(3) 0.3278(3) 0.0245(9) Uani 1.00 1 d .
C3 C 0.0701(4) 0.1388(3) 0.3312(3) 0.0227(9) Uani 1.00 1 d .
C4 C 0.2521(4) 0.1169(3) 0.4664(3) 0.0262(9) Uani 1.00 1 d .
C5 C 0.3024(4) 0.0552(4) 0.2663(4) 0.031(1) Uani 1.00 1 d .
C6 C 0.1767(5) 0.2274(4) 0.1511(4) 0.036(1) Uani 1.00 1 d .
C7 C 0.1084(4) 0.3439(4) 0.3146(5) 0.040(1) Uani 1.00 1 d .
C8 C 0.3362(4) 0.3246(3) 0.4001(4) 0.030(1) Uani 1.00 1 d .
C9 C 0.7462(4) 0.5646(4) 0.0837(4) 0.031(1) Uani 1.00 1 d .
C10 C 0.8293(5) 0.5906(4) 0.1564(4) 0.037(1) Uani 1.00 1 d .
C11 C 0.7784(6) 0.6040(5) 0.2571(4) 0.047(1) Uani 1.00 1 d .
C12 C 0.6452(5) 0.5900(5) 0.2805(4) 0.048(1) Uani 1.00 1 d .
C13 C 0.5680(5) 0.5634(4) 0.2035(4) 0.038(1) Uani 1.00 1 d .
C14 C 0.9690(5) 0.6028(5) 0.1275(5) 0.048(1) Uani 1.00 1 d .
C15 C 0.8577(4) 0.1641(4) 0.5479(4) 0.031(1) Uani 1.00 1 d .
C16 C 0.8740(5) 0.2269(4) 0.6255(4) 0.038(1) Uani 1.00 1 d .
C17 C 0.8047(6) 0.3264(5) 0.6206(5) 0.055(2) Uani 1.00 1 d .
C18 C 0.7182(6) 0.3590(5) 0.5392(6) 0.059(2) Uani 1.00 1 d .
C19 C 0.7048(5) 0.2919(4) 0.4656(4) 0.042(1) Uani 1.00 1 d .
C20 C 0.9653(6) 0.1862(5) 0.7097(4) 0.047(1) Uani 1.00 1 d .
C21 C 0.6806(4) -0.0156(4) 0.1898(4) 0.035(1) Uani 1.00 1 d .
C22 C 0.6771(5) -0.0447(4) 0.0900(4) 0.040(1) Uani 1.00 1 d .
C23 C 0.7638(6) 0.0011(5) 0.0065(4) 0.053(2) Uani 1.00 1 d .
C24 C 0.8504(6) 0.0742(5) 0.0254(4) 0.048(1) Uani 1.00 1 d .
C25 C 0.8514(5) 0.1005(4) 0.1250(4) 0.036(1) Uani 1.00 1 d .
C26 C 0.5827(6) -0.1226(5) 0.0743(5) 0.053(2) Uani 1.00 1 d .
H1 H 0.768(5) 0.553(5) 0.017(5) 0.04(1) Uiso 1.00 1 d .
H2 H 0.849(7) 0.614(6) 0.311(6) 0.07(2) Uiso 1.00 1 d .
H3 H 0.610(7) 0.592(7) 0.355(6) 0.08(2) Uiso 1.00 1 d .
H4 H 0.474(5) 0.554(4) 0.220(4) 0.04(1) Uiso 1.00 1 d .
H5 H 0.906(5) 0.093(4) 0.551(4) 0.03(1) Uiso 1.00 1 d .
H6 H 0.826(6) 0.376(5) 0.673(5) 0.06(2) Uiso 1.00 1 d .
H7 H 0.665(6) 0.429(6) 0.532(5) 0.07(2) Uiso 1.00 1 d .
H8 H 0.646(5) 0.304(4) 0.422(4) 0.03(1) Uiso 1.00 1 d .
H9 H 0.618(5) -0.046(4) 0.242(4) 0.03(1) Uiso 1.00 1 d .
H10 H 0.772(5) -0.020(5) -0.062(5) 0.05(2) Uiso 1.00 1 d .
H11 H 0.907(7) 0.100(6) -0.023(6) 0.07(2) Uiso 1.00 1 d .
H12 H 0.919(5) 0.148(5) 0.142(5) 0.05(2) Uiso 1.00 1 d .
H13 H 0.615(7) 0.298(5) -0.040(6) 0.08(2) Uiso 1.00 1 d .
H14 H 0.723(7) 0.348(8) -0.067(5) 0.11(3) Uiso 1.00 1 d .
H15 H 0.735(7) 0.314(6) 0.155(3) 0.08(2) Uiso 1.00 1 d .
H16 H 0.8750 0.3262 0.2082 0.0764 Uiso 0.50 1 c P
H17 H 0.7350 0.3635 0.2645 0.0764 Uiso 0.50 1 c P

loop_
_atom_site_aniso_label
_atom_site_aniso_U_11
_atom_site_aniso_U_22
_atom_site_aniso_U_33
_atom_site_aniso_U_12
_atom_site_aniso_U_13
_atom_site_aniso_U_23
W1 0.01402(9) 0.0205(1) 0.0180(1) -0.00329(5) 0.00011(5) 0.00052(6)
Cu1 0.0245(3) 0.0306(4) 0.0219(3) -0.0127(3) -0.0005(3) 0.0036(3)
Cu2 0.0148(2) 0.0271(2) 0.0242(2) -0.0019(2) -0.0015(2) -0.0065(2)
O1 0.043(2) 0.042(2) 0.069(3) -0.008(2) 0.008(2) -0.021(2)
O2 0.069(3) 0.050(2) 0.068(3) -0.009(2) -0.007(2) -0.001(2)
N1 0.030(2) 0.037(2) 0.031(2) -0.013(1) -0.005(1) 0.001(1)
N2 0.021(2) 0.034(2) 0.034(2) -0.001(1) -0.002(1) -0.009(1)
N3 0.017(1) 0.032(2) 0.026(2) -0.004(1) -0.001(1) -0.004(1)
N4 0.035(2) 0.032(2) 0.027(2) -0.007(1) -0.004(1) 0.004(1)
N5 0.055(3) 0.043(2) 0.065(3) -0.002(2) -0.003(2) -0.030(2)
N6 0.064(3) 0.075(3) 0.032(2) -0.036(3) -0.018(2) 0.012(2)
N7 0.045(3) 0.049(3) 0.122(5) 0.015(2) 0.001(3) -0.007(3)
N8 0.060(3) 0.042(2) 0.062(3) 0.002(2) -0.013(2) -0.027(2)
N9 0.027(2) 0.034(2) 0.026(2) -0.007(1) -0.002(1) -0.003(1)
N10 0.031(2) 0.089(4) 0.081(4) -0.013(2) -0.007(2) -0.009(3)
N11 0.027(2) 0.029(2) 0.033(2) 0.002(1) -0.006(1) -0.010(1)
N12 0.078(4) 0.076(4) 0.049(3) 0.015(3) -0.028(3) -0.022(3)
N13 0.023(2) 0.030(2) 0.028(2) -0.003(1) -0.002(1) -0.007(1)
N14 0.069(3) 0.060(3) 0.106(5) -0.002(3) -0.030(3) -0.044(3)
C1 0.023(2) 0.031(2) 0.025(2) -0.008(1) -0.004(1) 0.001(2)
C2 0.017(2) 0.032(2) 0.025(2) -0.003(1) -0.000(1) -0.006(1)
C3 0.021(2) 0.023(2) 0.021(2) 0.000(1) 0.001(1) 0.001(1)
C4 0.022(2) 0.030(2) 0.026(2) -0.005(1) -0.004(1) -0.004(2)
C5 0.024(2) 0.037(2) 0.034(2) -0.002(2) -0.003(2) -0.012(2)
C6 0.036(2) 0.044(3) 0.027(2) -0.018(2) -0.004(2) 0.003(2)
C7 0.031(2) 0.024(2) 0.064(3) 0.007(2) -0.003(2) -0.007(2)
C8 0.033(2) 0.026(2) 0.033(2) 0.001(2) -0.004(2) -0.008(2)
C9 0.029(2) 0.032(2) 0.029(2) -0.005(2) -0.001(2) -0.002(2)
C10 0.032(2) 0.041(2) 0.039(2) -0.011(2) -0.005(2) -0.004(2)
C11 0.047(3) 0.057(3) 0.039(3) -0.011(2) -0.009(2) -0.013(2)
C12 0.047(3) 0.067(4) 0.033(2) -0.013(2) 0.001(2) -0.018(2)
C13 0.033(2) 0.045(3) 0.036(2) -0.008(2) 0.001(2) -0.008(2)
C14 0.035(3) 0.056(3) 0.052(3) -0.013(2) -0.010(2) 0.002(2)
C15 0.031(2) 0.032(2) 0.031(2) 0.000(2) -0.002(2) -0.009(2)
C16 0.042(2) 0.041(2) 0.035(2) -0.003(2) -0.006(2) -0.014(2)
C17 0.068(4) 0.049(3) 0.057(3) 0.011(3) -0.021(3) -0.031(3)
C18 0.065(4) 0.047(3) 0.074(4) 0.024(3) -0.025(3) -0.033(3)
C19 0.039(2) 0.042(3) 0.048(3) 0.011(2) -0.016(2) -0.019(2)
C20 0.055(3) 0.050(3) 0.040(3) 0.004(2) -0.011(2) -0.020(2)
C21 0.028(2) 0.036(2) 0.041(3) -0.002(2) -0.007(2) -0.011(2)
C22 0.041(2) 0.037(2) 0.047(3) 0.004(2) -0.015(2) -0.017(2)
C23 0.069(4) 0.063(4) 0.031(3) 0.007(3) -0.010(2) -0.021(2)
C24 0.053(3) 0.063(4) 0.028(2) -0.002(3) 0.006(2) -0.009(2)
C25 0.034(2) 0.043(2) 0.030(2) -0.005(2) 0.004(2) -0.004(2)
C26 0.059(3) 0.045(3) 0.065(4) 0.005(2) -0.021(3) -0.033(3)

loop_
_atom_type_symbol
_atom_type_description
_atom_type_scat_dispersion_real
_atom_type_scat_dispersion_imag
_atom_type_scat_source
C C 0.006 0.003
;
International Tables for Crystallography
(1992, Vol. C, Tables 4.2.6.8 and 6.1.1.4)
;
H H 0.000 0.000
;
International Tables for Crystallography
(1992, Vol. C, Table 6.1.1.4)
;
N N 0.011 0.006
;
International Tables for Crystallography
(1992, Vol. C, Tables 4.2.6.8 and 6.1.1.4)
;
O O 0.017 0.010
;
International Tables for Crystallography
(1992, Vol. C, Tables 4.2.6.8 and 6.1.1.4)
;
Cu Cu 0.284 1.430
;
International Tables for Crystallography
(1992, Vol. C, Tables 4.2.6.8 and 6.1.1.4)
;
W W -1.018 7.231
;
International Tables for Crystallography
(1992, Vol. C, Tables 4.2.6.8 and 6.1.1.4)
;

loop_
_geom_angle_atom_site_label_1
_geom_angle_atom_site_label_2
_geom_angle_atom_site_label_3
_geom_angle
_geom_angle_publ_flag
C1 W1 C2 76.57(15) yes
C1 W1 C3 138.58(14) yes
C2 W1 C3 138.81(14) yes
C1 W1 C4 148.17(14) yes
C2 W1 C4 78.64(15) yes
C3 W1 C4 72.64(14) yes
C1 W1 C5 108.53(16) yes
C2 W1 C5 70.47(15) yes
C3 W1 C5 76.39(15) yes
C4 W1 C5 81.18(16) yes
C1 W1 C6 69.72(15) yes
C2 W1 C6 120.44(17) yes
C3 W1 C6 72.12(15) yes
C4 W1 C6 141.39(15) yes
C5 W1 C6 75.70(18) yes
C1 W1 C7 85.82(17) yes
C2 W1 C7 144.25(17) yes
C3 W1 C7 72.46(16) yes
C4 W1 C7 103.43(18) yes
C5 W1 C7 145.26(17) yes
C1 W1 C8 76.26(16) yes
C2 W1 C8 72.44(15) yes
C3 W1 C8 126.92(15) yes
C4 W1 C8 77.46(16) yes
C5 W1 C8 140.04(15) yes
C6 W1 C7 80.4(2) yes
C6 W1 C8 138.06(17) yes
C7 W1 C8 73.26(17) yes
O1 Cu1 N1 85.80(15) yes
O1 Cu1 N9 87.02(14) yes
N1 Cu1 N9 89.53(14) yes
N2 Cu2 N11 90.28(14) yes
N2 Cu2 N13 89.10(14) yes
N11 Cu2 N13 167.64(15) yes
Cu1 O1 H13 103.7(4) no
Cu1 O1 H14 120.9(4) no
H13 O1 H14 80.1(6) no
H15 O2 H16 108.4(4) no
H15 O2 H17 107.3(4) no
H16 O2 H17 109.1 no
Cu1 N1 C1 175.8(4) yes
Cu2 N2 C2 174.8(4) yes
Cu1 N9 C9 120.8(3) yes
Cu1 N9 C13 121.1(3) yes
C9 N9 C13 118.0(4) yes
Cu2 N11 C15 121.2(3) yes
Cu2 N11 C19 120.3(3) yes
C15 N11 C19 118.2(4) yes
Cu2 N13 C21 121.7(3) yes
Cu2 N13 C25 119.3(3) yes
C21 N13 C25 119.0(4) yes
W1 C1 N1 176.6(4) yes
W1 C2 N2 179.4(4) yes
W1 C3 N3 174.9(3) yes
W1 C4 N4 174.4(4) yes
W1 C5 N5 178.0(4) yes
W1 C6 N6 178.8(4) yes
W1 C7 N7 176.9(5) yes
W1 C8 N8 178.1(4) yes
N9 C9 C10 122.3(4) yes
N9 C9 H1 110.3(3) no
C10 C9 H1 127.4(3) no
C9 C10 C11 119.7(4) yes
C9 C10 C14 119.7(5) yes
C11 C10 C14 120.6(5) yes
C10 C11 C12 118.0(5) yes
C10 C11 H2 115.4(4) no
C12 C11 H2 126.1(4) no
C11 C12 C13 119.0(5) yes
C11 C12 H3 118.3(4) no
C13 C12 H3 122.4(4) no
N9 C13 C12 123.0(4) yes
N9 C13 H4 117.7(3) no
C12 C13 H4 119.3(3) no
N10 C14 C10 179.2(6) yes
N11 C15 C16 122.2(4) yes
N11 C15 H5 117.2(3) no
C16 C15 H5 120.7(3) no
C15 C16 C17 119.7(4) yes
C15 C16 C20 119.0(4) yes
C17 C16 C20 121.3(4) yes
C16 C17 C18 118.0(5) yes
C16 C17 H6 118.6(4) no
C18 C17 H6 123.2(4) no
C17 C18 C19 119.4(5) yes
C17 C18 H7 122.1(4) no
C19 C18 H7 118.5(4) no
N11 C19 C18 122.4(5) yes
N11 C19 H8 115.1(3) no
C18 C19 H8 122.0(3) no
N12 C20 C16 178.2(6) yes
N13 C21 C22 120.2(5) yes
N13 C21 H9 123.1(3) no
C22 C21 H9 116.5(3) no
C21 C22 C23 120.1(5) yes
C21 C22 C26 119.3(5) yes
C23 C22 C26 120.6(5) yes
C22 C23 C24 118.3(5) yes
C22 C23 H10 124.0(3) no
C24 C23 H10 117.4(3) no
C23 C24 C25 120.0(5) yes
C23 C24 H11 119.7(4) no
C25 C24 H11 120.2(4) no
N13 C25 C24 122.4(5) yes
N13 C25 H12 116.7(3) no
C24 C25 H12 120.8(3) no
N14 C26 C22 177.3(7) yes

loop_
_geom_bond_atom_site_label_1
_geom_bond_atom_site_label_2
_geom_bond_distance
_geom_bond_publ_flag
W1 C1 2.166(4) yes
W1 C2 2.156(4) yes
W1 C3 2.158(4) yes
W1 C4 2.157(4) yes
W1 C5 2.153(4) yes
W1 C6 2.158(4) yes
W1 C7 2.159(4) yes
W1 C8 2.167(4) yes
Cu1 O1 2.415(4) yes
Cu1 N1 1.982(4) yes
Cu1 N9 2.051(3) yes
Cu2 N2 1.969(3) yes
Cu2 N11 2.044(4) yes
Cu2 N13 2.021(3) yes
O1 H13 0.99(7) no
O1 H14 0.99(6) no
O2 H15 1.02(5) no
O2 H16 0.997 no
O2 H17 1.008 no
N1 C1 1.138(5) yes
N2 C2 1.140(5) yes
N3 C3 1.142(5) yes
N4 C4 1.146(5) yes
N5 C5 1.149(6) yes
N6 C6 1.141(6) yes
N7 C7 1.123(6) yes
N8 C8 1.136(6) yes
N9 C9 1.336(5) yes
N9 C13 1.335(6) yes
N10 C14 1.133(7) yes
N11 C15 1.329(5) yes
N11 C19 1.344(6) yes
N12 C20 1.130(7) yes
N13 C21 1.346(5) yes
N13 C25 1.338(5) yes
N14 C26 1.140(7) yes
C9 C10 1.376(6) yes
C9 H1 0.89(6) no
C10 C11 1.387(7) yes
C10 C14 1.447(7) yes
C11 C12 1.374(7) yes
C11 H2 1.05(8) no
C12 C13 1.383(7) yes
C12 H3 0.99(8) no
C13 H4 0.96(5) no
C15 C16 1.389(6) yes
C15 H5 0.98(5) no
C16 C17 1.375(7) yes
C16 C20 1.450(7) yes
C17 C18 1.378(8) yes
C17 H6 1.03(7) no
C18 C19 1.381(7) yes
C18 H7 0.99(7) no
C19 H8 0.82(4) no
C21 C22 1.387(7) yes
C21 H9 0.93(4) no
C22 C23 1.387(8) yes
C22 C26 1.439(7) yes
C23 C24 1.352(9) yes
C23 H10 0.96(6) no
C24 C25 1.368(7) yes
C24 H11 0.85(6) no
C25 H12 0.98(6) no

loop_
_geom_contact_atom_site_label_1
_geom_contact_atom_site_label_2
_geom_contact_site_symmetry_2
_geom_contact_distance
_geom_contact_publ_flag
Cu1 O1 2_665 2.415(4) yes
Cu1 N1 2_665 1.982(4) yes
Cu1 N9 2_665 2.051(3) yes
Cu1 C1 2_665 3.118(4) yes
Cu1 C9 2_665 2.966(4) yes
Cu1 C13 2_665 2.970(5) yes
Cu2 N3 1_655 1.994(3) yes
Cu2 N4 2_656 2.247(3) yes
Cu2 C3 1_655 3.082(4) yes
Cu2 C4 2_656 3.312(4) yes
O1 O2 . 3.153(7) yes
O1 H15 . 2.1(1) no

loop_
_geom_torsion_atom_site_label_1
_geom_torsion_atom_site_label_2
_geom_torsion_atom_site_label_3
_geom_torsion_atom_site_label_4
_geom_torsion
_geom_torsion_publ_flag
C2 W1 C1 N1 125.3(1) yes
C3 W1 C1 N1 -28.7(1) yes
C4 W1 C1 N1 165.1(1) yes
C5 W1 C1 N1 61.6(1) yes
C6 W1 C1 N1 -4.8(1) yes
C7 W1 C1 N1 -86.1(1) yes
C8 W1 C1 N1 -159.8(1) yes
C1 W1 C2 N2 -137.9(7) yes
C3 W1 C2 N2 15.9(7) yes
C4 W1 C2 N2 62.2(7) yes
C5 W1 C2 N2 -22.4(7) yes
C6 W1 C2 N2 -81.6(7) yes
C7 W1 C2 N2 159.4(7) yes
C8 W1 C2 N2 142.5(7) yes
C1 W1 C3 N3 -38.3(8) yes
C2 W1 C3 N3 -178.0(7) yes
C4 W1 C3 N3 134.1(7) yes
C5 W1 C3 N3 -141.0(7) yes
C6 W1 C3 N3 -61.9(8) yes
C7 W1 C3 N3 23.4(8) yes
C8 W1 C3 N3 75.4(8) yes
C1 W1 C4 N4 -124.1(7) yes
C2 W1 C4 N4 -84.7(7) yes
C3 W1 C4 N4 65.4(7) yes
C5 W1 C4 N4 -13.0(7) yes
C6 W1 C4 N4 40.5(8) yes
C7 W1 C4 N4 131.9(7) yes
C8 W1 C4 N4 -159.0(7) yes
C1 W1 C5 N5 107.8(2) yes
C2 W1 C5 N5 40.1(2) yes
C3 W1 C5 N5 -115.1(2) yes
C4 W1 C5 N5 -40.9(2) yes
C6 W1 C5 N5 170.3(2) yes
C7 W1 C5 N5 -141.8(2) yes
C8 W1 C5 N5 17.3(2) yes
C1 W1 C6 N6 177.6(4) yes
C2 W1 C6 N6 117.9(4) yes
C3 W1 C6 N6 -18.8(4) yes
C4 W1 C6 N6 6.2(4) yes
C5 W1 C6 N6 61.2(4) yes
C7 W1 C6 N6 -93.3(4) yes
C8 W1 C6 N6 -144.6(4) yes
C1 W1 C7 N7 152.3(2) yes
C2 W1 C7 N7 -147.7(2) yes
C3 W1 C7 N7 8.0(2) yes
C4 W1 C7 N7 -58.6(2) yes
C5 W1 C7 N7 35.3(2) yes
C6 W1 C7 N7 82.2(2) yes
C8 W1 C7 N7 -130.8(2) yes
C1 W1 C8 N8 -54.1(2) yes
C2 W1 C8 N8 26.0(2) yes
C3 W1 C8 N8 164.5(2) yes
C4 W1 C8 N8 107.8(2) yes
C5 W1 C8 N8 48.5(2) yes
C6 W1 C8 N8 -90.3(2) yes
C7 W1 C8 N8 -143.8(2) yes
O1 Cu1 N1 C1 -36.7(9) yes
N9 Cu1 N1 C1 -123.7(8) yes
O1 Cu1 N9 C9 53.1(7) yes
O1 Cu1 N9 C13 -123.8(6) yes
N1 Cu1 N9 C9 139.0(6) yes
N1 Cu1 N9 C13 -38.0(7) yes
O2 Cu2 N2 C2 23.3(7) yes
N11 Cu2 N2 C2 106.6(6) yes
N13 Cu2 N2 C2 -61.0(6) yes
O2 Cu2 N11 C15 -131.8(6) yes
O2 Cu2 N11 C19 41.5(7) yes
N2 Cu2 N11 C15 145.7(6) yes
N2 Cu2 N11 C19 -40.9(7) yes
N13 Cu2 N11 C15 -127.2(2) yes
N13 Cu2 N11 C19 46.1(2) yes
O2 Cu2 N13 C21 -134.0(6) yes
O2 Cu2 N13 C25 44.5(7) yes
N2 Cu2 N13 C21 -51.4(6) yes
N2 Cu2 N13 C25 127.1(6) yes
N11 Cu2 N13 C21 -138.6(2) yes
N11 Cu2 N13 C25 39.9(2) yes
Cu1 N1 C1 W1 -55.9(8) yes
Cu2 N2 C2 W1 127.1(3) yes
Cu1 N9 C9 C10 -175.5(4) yes
C13 N9 C9 C10 2(1) yes
Cu1 N9 C13 C12 175.8(5) yes
C9 N9 C13 C12 -1(1) yes
Cu2 N11 C15 C16 173.2(4) yes
C19 N11 C15 C16 -0(1) yes
Cu2 N11 C19 C18 -172.1(5) yes
C15 N11 C19 C18 1(1) yes
Cu2 N13 C21 C22 176.2(4) yes
C25 N13 C21 C22 -2(1) yes
Cu2 N13 C25 C24 -175.8(5) yes
C21 N13 C25 C24 3(1) yes
N9 C9 C10 C11 -1.1(9) yes
N9 C9 C10 C14 178.4(5) yes
C9 C10 C11 C12 0(1) yes
C14 C10 C11 C12 -179.2(7) yes
C9 C10 C14 N10 -94.0(5) yes
C11 C10 C14 N10 85.4(6) yes
C10 C11 C12 C13 -0(1) yes
C11 C12 C13 N9 1(1) yes
N11 C15 C16 C17 -1.2(9) yes
N11 C15 C16 C20 179.4(5) yes
C15 C16 C17 C18 2(1) yes
C20 C16 C17 C18 -179.1(7) yes
C15 C16 C20 N12 173.6(2) yes
C17 C16 C20 N12 -5.7(3) yes
C16 C17 C18 C19 -0(1) yes
C17 C18 C19 N11 -1(1) yes
N13 C21 C22 C23 1.2(9) yes
N13 C21 C22 C26 -178.9(6) yes
C21 C22 C23 C24 -0(1) yes
C26 C22 C23 C24 179.8(7) yes
C21 C22 C26 N14 165.0(2) yes
C23 C22 C26 N14 -15.0(2) yes
C22 C23 C24 C25 1(1) yes
C23 C24 C25 N13 -2(1) yes
